data_7216025
loop_
_publ_author_name
'Nakano, Kazunori'
'Sada, Kazuki'
'Aburaya, Kazuaki'
'Nakagawa, Kenji'
'Yoswathananont, Nungruethai'
'Tohnai, Norimitsu'
'Miyata, Mikiji'

_publ_section_title
;
 Guest-induced inversion of an asymmetric host layer in inclusion crystals
 of cholic acid
;
_journal_issue 6
_journal_name_full CrystEngComm
_journal_page_first 461
_journal_paper_doi 10.1039/b602862d
_journal_volume 8
_journal_year 2006
_chemical_formula_moiety 'C32 H49 Cl O5 '
_chemical_formula_sum 'C32 H49 Cl O5'
_chemical_formula_weight 549.19
_space_group_IT_number 4
_symmetry_cell_setting monoclinic
_symmetry_Int_Tables_number 4
_symmetry_space_group_name_Hall 'P 2yb'
_symmetry_space_group_name_H-M 'P 1 21 1'
_audit_creation_date 'Thu Oct 28 11:18:34 2004'
_audit_creation_method 'by teXsan'
_cell_angle_alpha 90
_cell_angle_beta 111.031(6)
_cell_angle_gamma 90
_cell_formula_units_Z 2
_cell_length_a 12.078(1)
_cell_length_b 8.0989(9)
_cell_length_c 16.226(2)
_cell_measurement_reflns_used 3227
_cell_measurement_temperature 203.2
_cell_measurement_theta_max 67.2
_cell_measurement_theta_min 4.0
_cell_volume 1481.5(3)
_computing_cell_refinement PROCESS-AUTO
_computing_data_collection PROCESS-AUTO
_computing_data_reduction 'teXsan Ver. 1.10'
_computing_publication_material 'teXsan Ver. 1.10'
_computing_structure_refinement 'teXsan Ver. 1.10'
_computing_structure_solution SIR88
_diffrn_measured_fraction_theta_full 0.9396
_diffrn_measured_fraction_theta_max 0.9396
_diffrn_measurement_device_type 'Rigaku RAXIS-RAPID Imaging Plate'
_diffrn_measurement_method \w
_diffrn_radiation_type 'Cu K\a'
_diffrn_radiation_wavelength 1.5418
_diffrn_reflns_av_R_equivalents 0.034
_diffrn_reflns_limit_h_max 14
_diffrn_reflns_limit_h_min -14
_diffrn_reflns_limit_k_max 9
_diffrn_reflns_limit_k_min -8
_diffrn_reflns_limit_l_max 19
_diffrn_reflns_limit_l_min -19
_diffrn_reflns_number 5334
_diffrn_reflns_theta_full 68.20
_diffrn_reflns_theta_max 68.20
_exptl_absorpt_coefficient_mu 1.441
_exptl_absorpt_correction_T_max 0.539
_exptl_absorpt_correction_T_min 0.392
_exptl_absorpt_correction_type integration
_exptl_absorpt_process_details '(Higashi, 1999)'
_exptl_crystal_colour colorless
_exptl_crystal_density_diffrn 1.231
_exptl_crystal_density_method 'not measured'
_exptl_crystal_description platelet
_exptl_crystal_size_max 0.500
_exptl_crystal_size_mid 0.400
_exptl_crystal_size_min 0.100
_refine_diff_density_max 2.15
_refine_diff_density_min -0.48
_refine_ls_abs_structure_Flack 1.1(8)
_refine_ls_extinction_method none
_refine_ls_goodness_of_fit_ref 3.447
_refine_ls_hydrogen_treatment noref
_refine_ls_number_parameters 263
_refine_ls_number_reflns 2752
_refine_ls_R_factor_gt 0.1995
_refine_ls_shift/su_max 0.0041
_refine_ls_structure_factor_coef Fsqd
_refine_ls_weighting_details 'w = 1/[\s^2^(Fo^2^) + (0.10000(Max(Fo^2^,0) + 2Fc^2^)/3)^2^]'
_refine_ls_weighting_scheme calc
_refine_ls_wR_factor_ref 0.4387
_reflns_number_gt 2386
_reflns_number_total 2752
_reflns_threshold_expression F^2^>2.0\s(F^2^)
_cod_duplicate_entry 7203346
_cod_data_source_file b602862d.cif
_cod_data_source_block 2cl-p-xylene
_cod_original_cell_volume 1481.4(3)
_cod_original_formula_sum 'C32 H49 Cl O5 '
_cod_database_code 7216025

loop_
_symmetry_equiv_pos_as_xyz
x,y,z
-x,1/2+y,-z

loop_
_atom_site_label
_atom_site_type_symbol
_atom_site_fract_x
_atom_site_fract_y
_atom_site_fract_z
_atom_site_U_iso_or_equiv
_atom_site_adp_type
_atom_site_occupancy
_atom_site_calc_flag
O(1) O 0.6121(3) 0.4347(7) 0.5986(3) 0.0609(10) Uani 1.00 d
O(2) O 0.2551(3) 0.6628(7) 0.3807(2) 0.0550(9) Uani 1.00 d
O(3) O 0.1989(3) 0.1319(7) 0.2891(2) 0.0605(10) Uani 1.00 d
O(4) O -0.2175(8) 0.3633(9) -0.1759(4) 0.122(2) Uani 1.00 d
O(5) O -0.2738(4) 0.1105(9) -0.2214(3) 0.083(1) Uani 1.00 d
C(1) C 0.3305(5) 0.2319(8) 0.5960(3) 0.052(1) Uani 1.00 d
C(2) C 0.4496(5) 0.2468(8) 0.5849(3) 0.053(1) Uani 1.00 d
C(3) C 0.5019(4) 0.4192(8) 0.6148(3) 0.052(1) Uani 1.00 d
C(4) C 0.4150(4) 0.5479(8) 0.5624(3) 0.050(1) Uani 1.00 d
C(5) C 0.2928(4) 0.5310(8) 0.5694(3) 0.048(1) Uani 1.00 d
C(6) C 0.2104(4) 0.6702(8) 0.5167(3) 0.052(1) Uani 1.00 d
C(7) C 0.1639(4) 0.6447(8) 0.4178(3) 0.048(1) Uani 1.00 d
C(8) C 0.1100(4) 0.4732(8) 0.3947(3) 0.0445(10) Uani 1.00 d
C(9) C 0.1945(4) 0.3324(7) 0.4451(3) 0.0415(9) Uani 1.00 d
C(10) C 0.2376(4) 0.3584(8) 0.5470(3) 0.048(1) Uani 1.00 d
C(11) C 0.1383(4) 0.1666(8) 0.4134(3) 0.048(1) Uani 1.00 d
C(12) C 0.0948(5) 0.1384(8) 0.3126(3) 0.052(1) Uani 1.00 d
C(13) C 0.0095(4) 0.2735(8) 0.2627(3) 0.047(1) Uani 1.00 d
C(14) C 0.0711(4) 0.4432(8) 0.2950(3) 0.047(1) Uani 1.00 d
C(15) C -0.0109(5) 0.5661(9) 0.2334(4) 0.062(1) Uani 1.00 d
C(16) C -0.0595(5) 0.4737(10) 0.1438(4) 0.068(1) Uani 1.00 d
C(17) C -0.0198(4) 0.2965(9) 0.1615(3) 0.055(1) Uani 1.00 d
C(18) C -0.1070(4) 0.2545(8) 0.2801(3) 0.054(1) Uani 1.00 d
C(19) C 0.1333(5) 0.3397(9) 0.5800(3) 0.057(1) Uani 1.00 d
C(20) C -0.1078(5) 0.1790(10) 0.0959(3) 0.066(1) Uani 1.00 d
C(21) C -0.0718(9) -0.004(1) 0.1129(6) 0.101(2) Uani 1.00 d
C(22) C -0.1211(6) 0.229(1) 0.0005(4) 0.075(2) Uani 1.00 d
C(23) C -0.2261(6) 0.161(1) -0.0715(4) 0.084(2) Uani 1.00 d
C(24) C -0.2357(6) 0.224(1) -0.1596(4) 0.073(1) Uani 1.00 d
H(1) H 0.2999 0.1252 0.5757 0.0594 Uiso 1.00 calc
H(2) H 0.3438 0.2416 0.6570 0.0594 Uiso 1.00 calc
H(3) H 0.5031 0.1660 0.6196 0.0619 Uiso 1.00 calc
H(4) H 0.4403 0.2323 0.5245 0.0619 Uiso 1.00 calc
H(5) H 0.5162 0.4334 0.6761 0.0596 Uiso 1.00 calc
H(6) H 0.4462 0.6533 0.5836 0.0587 Uiso 1.00 calc
H(7) H 0.4067 0.5366 0.5024 0.0587 Uiso 1.00 calc
H(8) H 0.3045 0.5503 0.6296 0.0540 Uiso 1.00 calc
H(9) H 0.1447 0.6788 0.5357 0.0596 Uiso 1.00 calc
H(10) H 0.2532 0.7726 0.5293 0.0596 Uiso 1.00 calc
H(11) H 0.1028 0.7248 0.3909 0.0542 Uiso 1.00 calc
H(12) H 0.0413 0.4675 0.4100 0.0513 Uiso 1.00 calc
H(13) H 0.2628 0.3410 0.4290 0.0488 Uiso 1.00 calc
H(14) H 0.1952 0.0841 0.4399 0.0564 Uiso 1.00 calc
H(15) H 0.0720 0.1549 0.4309 0.0564 Uiso 1.00 calc
H(16) H 0.0548 0.0367 0.2994 0.0623 Uiso 1.00 calc
H(17) H 0.1414 0.4429 0.2817 0.0543 Uiso 1.00 calc
H(18) H -0.0735 0.5950 0.2535 0.0739 Uiso 1.00 calc
H(19) H 0.0311 0.6628 0.2294 0.0739 Uiso 1.00 calc
H(20) H -0.1441 0.4804 0.1199 0.0802 Uiso 1.00 calc
H(21) H -0.0288 0.5227 0.1029 0.0802 Uiso 1.00 calc
H(22) H 0.0530 0.2869 0.1518 0.0641 Uiso 1.00 calc
H(23) H -0.0912 0.2652 0.3415 0.0618 Uiso 1.00 calc
H(24) H -0.1608 0.3387 0.2490 0.0618 Uiso 1.00 calc
H(25) H -0.1405 0.1496 0.2602 0.0618 Uiso 1.00 calc
H(26) H 0.1600 0.3637 0.6416 0.0687 Uiso 1.00 calc
H(27) H 0.0725 0.4192 0.5498 0.0687 Uiso 1.00 calc
H(28) H 0.1013 0.2333 0.5690 0.0687 Uiso 1.00 calc
H(29) H -0.1819 0.1931 0.1022 0.0777 Uiso 1.00 calc
H(30) H -0.1326 -0.0691 0.0718 0.1190 Uiso 1.00 calc
H(31) H 0.0005 -0.0208 0.1040 0.1190 Uiso 1.00 calc
H(32) H -0.0642 -0.0319 0.1709 0.1190 Uiso 1.00 calc
H(33) H -0.1268 0.3478 -0.0035 0.0882 Uiso 1.00 calc
H(34) H -0.0521 0.1960 -0.0101 0.0882 Uiso 1.00 calc
H(35) H -0.2177 0.0455 -0.0704 0.1007 Uiso 1.00 calc
H(36) H -0.2944 0.1918 -0.0598 0.1007 Uiso 1.00 calc
H(37) H 0.6661 0.3525 0.6308 0.0707 Uiso 1.00 calc
H(38) H 0.2788 0.7660 0.3789 0.1077 Uiso 1.00 calc
H(39) H 0.1755 0.1090 0.2279 0.0710 Uiso 1.00 calc
H(40) H -0.2171 0.0966 -0.2492 0.0943 Uiso 1.00 calc

loop_
_atom_site_aniso_label
_atom_site_aniso_U_11
_atom_site_aniso_U_22
_atom_site_aniso_U_33
_atom_site_aniso_U_12
_atom_site_aniso_U_13
_atom_site_aniso_U_23
O(1) 0.042(1) 0.070(2) 0.067(2) 0.002(2) 0.016(1) 0.000(2)
O(2) 0.056(2) 0.059(2) 0.056(2) -0.003(2) 0.027(1) 0.008(2)
O(3) 0.059(2) 0.075(2) 0.045(2) 0.020(2) 0.015(1) 0.003(2)
O(4) 0.191(7) 0.094(3) 0.057(3) -0.051(4) 0.016(3) -0.002(3)
O(5) 0.085(3) 0.106(4) 0.065(2) -0.002(3) 0.037(2) -0.008(2)
C(1) 0.057(2) 0.057(3) 0.036(2) -0.003(2) 0.011(2) 0.007(2)
C(2) 0.052(2) 0.058(2) 0.046(2) 0.010(2) 0.013(2) -0.002(2)
C(3) 0.043(2) 0.064(2) 0.043(2) -0.002(2) 0.008(2) 0.002(2)
C(4) 0.042(2) 0.055(3) 0.050(2) -0.007(2) 0.012(2) -0.002(2)
C(5) 0.048(2) 0.061(2) 0.038(2) 0.007(2) 0.018(2) -0.002(2)
C(6) 0.055(2) 0.051(3) 0.053(2) 0.006(2) 0.023(2) -0.009(2)
C(7) 0.050(2) 0.047(2) 0.050(2) 0.002(2) 0.021(2) -0.001(2)
C(8) 0.041(2) 0.050(2) 0.042(2) 0.003(2) 0.013(2) -0.001(2)
C(9) 0.042(2) 0.053(2) 0.033(2) 0.006(2) 0.016(1) 0.004(2)
C(10) 0.041(2) 0.066(2) 0.036(2) 0.000(2) 0.013(2) -0.005(2)
C(11) 0.049(2) 0.052(2) 0.036(2) 0.000(2) 0.008(2) 0.007(2)
C(12) 0.064(2) 0.054(3) 0.040(2) 0.001(2) 0.020(2) -0.001(2)
C(13) 0.047(2) 0.059(2) 0.037(2) -0.003(2) 0.017(2) -0.001(2)
C(14) 0.048(2) 0.055(2) 0.039(2) -0.003(2) 0.017(2) 0.007(2)
C(15) 0.063(3) 0.063(3) 0.051(3) 0.014(2) 0.010(2) 0.009(2)
C(16) 0.065(3) 0.081(3) 0.044(2) 0.003(3) 0.004(2) 0.014(2)
C(17) 0.047(2) 0.080(3) 0.037(2) 0.006(2) 0.014(2) 0.012(2)
C(18) 0.046(2) 0.065(3) 0.049(2) -0.008(2) 0.014(2) 0.006(2)
C(19) 0.060(2) 0.075(4) 0.052(2) -0.011(3) 0.037(2) -0.005(2)
C(20) 0.070(3) 0.086(3) 0.035(2) 0.003(3) 0.010(2) 0.002(2)
C(21) 0.126(6) 0.080(3) 0.064(4) -0.008(4) -0.005(4) -0.008(3)
C(22) 0.065(3) 0.124(6) 0.038(2) 0.001(3) 0.020(2) 0.004(3)
C(23) 0.078(4) 0.121(6) 0.046(2) -0.015(4) 0.014(2) 0.011(3)
C(24) 0.067(3) 0.097(3) 0.047(2) 0.000(3) 0.009(2) 0.016(2)

loop_
_atom_type_symbol
_atom_type_description
_atom_type_scat_dispersion_real
_atom_type_scat_dispersion_imag
_atom_type_scat_source
C C 0.018 0.009
;International Tables for Crystallography
(1992, Vol. C, Tables 4.2.6.8 and 6.1.1.1)
;
H H 0.000 0.000
;International Tables for Crystallography
(1992, Vol. C, Table 6.1.1.2)
;
O O 0.049 0.032
;International Tables for Crystallography
(1992, Vol. C, Tables 4.2.6.8 and 6.1.1.1)
;
Cl Cl 0.364 0.702
;International Tables for Crystallography
(1992, Vol. C, Tables 4.2.6.8 and 6.1.1.1)
;
